data_7013447
loop_
_publ_author_name
'Hollink, Emily'
'Stewart, Jeffrey C.'
'Wei, Pingrong'
'Stephan, Douglas W.'

_publ_section_title
;
 Ti and Zr bidentate bis-phosphinimide complexes
;
_journal_issue 20
_journal_name_full 'Dalton Transactions'
_journal_page_first 3968
_journal_paper_doi 10.1039/b308114a
_journal_year 2003
_chemical_formula_sum 'C44 H64 N2 P2 Ti'
_chemical_formula_weight 730.81
_space_group_IT_number 19
_symmetry_cell_setting orthorhombic
_symmetry_space_group_name_Hall 'P 2ac 2ab'
_symmetry_space_group_name_H-M 'P 21 21 21'
_atom_sites_solution_hydrogens geom
_atom_sites_solution_primary direct
_atom_sites_solution_secondary difmap
_audit_creation_method SHELXL-97
_cell_angle_alpha 90.00
_cell_angle_beta 90.00
_cell_angle_gamma 90.00
_cell_formula_units_Z 4
_cell_length_a 9.799(3)
_cell_length_b 14.917(6)
_cell_length_c 29.534(9)
_cell_measurement_temperature 293(2)
_cell_measurement_theta_max 25.0
_cell_measurement_theta_min 2.0
_cell_volume 4317(3)
_computing_structure_refinement 'SHELXL-97 (Sheldrick, 1997)'
_computing_structure_solution 'SHELXS-97 (Sheldrick, 1990)'
_diffrn_ambient_temperature 293(2)
_diffrn_measured_fraction_theta_full 0.930
_diffrn_measured_fraction_theta_max 0.930
_diffrn_radiation_monochromator graphite
_diffrn_radiation_source 'fine-focus sealed tube'
_diffrn_radiation_type MoK\a
_diffrn_radiation_wavelength 0.71073
_diffrn_reflns_av_R_equivalents 0.0848
_diffrn_reflns_av_sigmaI/netI 0.1590
_diffrn_reflns_limit_h_max 10
_diffrn_reflns_limit_h_min -10
_diffrn_reflns_limit_k_max 6
_diffrn_reflns_limit_k_min -17
_diffrn_reflns_limit_l_max 24
_diffrn_reflns_limit_l_min -33
_diffrn_reflns_number 8129
_diffrn_reflns_theta_full 24.00
_diffrn_reflns_theta_max 24.00
_diffrn_reflns_theta_min 1.94
_exptl_absorpt_coefficient_mu 0.303
_exptl_absorpt_correction_T_max 0.152547
_exptl_absorpt_correction_T_min 0.110941
_exptl_absorpt_correction_type sadabs
_exptl_crystal_density_diffrn 1.124
_exptl_crystal_density_method 'not measured'
_exptl_crystal_F_000 1576
_exptl_crystal_size_max 0.32
_exptl_crystal_size_mid 0.28
_exptl_crystal_size_min 0.22
_refine_diff_density_max 0.238
_refine_diff_density_min -0.241
_refine_diff_density_rms 0.055
_refine_ls_abs_structure_details 'Flack H D (1983), Acta Cryst. A39, 876-881'
_refine_ls_abs_structure_Flack 0.03(7)
_refine_ls_extinction_method none
_refine_ls_goodness_of_fit_ref 1.028
_refine_ls_hydrogen_treatment mixed
_refine_ls_matrix_type full
_refine_ls_number_parameters 442
_refine_ls_number_reflns 5712
_refine_ls_number_restraints 0
_refine_ls_restrained_S_all 1.028
_refine_ls_R_factor_all 0.1801
_refine_ls_R_factor_gt 0.0871
_refine_ls_shift/su_max 0.004
_refine_ls_shift/su_mean 0.000
_refine_ls_structure_factor_coef Fsqd
_refine_ls_weighting_details 'calc w=1/[\s^2^(Fo^2^)+(0.0367P)^2^+4.8319P] where P=(Fo^2^+2Fc^2^)/3'
_refine_ls_weighting_scheme calc
_refine_ls_wR_factor_gt 0.1277
_refine_ls_wR_factor_ref 0.1605
_reflns_number_gt 2985
_reflns_number_total 5712
_reflns_threshold_expression >2sigma(I)
_cod_data_source_file b308114a.txt
_cod_data_source_block m-C6H4(CH2(t-Bu2)PN)2TiBz2
_cod_original_cell_volume 4317(2)
_cod_original_sg_symbol_H-M P2(1)2(1)2(1)
_cod_database_code 7013447

loop_
_symmetry_equiv_pos_as_xyz
'x, y, z'
'-x+1/2, -y, z+1/2'
'-x, y+1/2, -z+1/2'
'x+1/2, -y+1/2, -z'

loop_
_atom_site_label
_atom_site_type_symbol
_atom_site_fract_x
_atom_site_fract_y
_atom_site_fract_z
_atom_site_U_iso_or_equiv
_atom_site_adp_type
_atom_site_occupancy
_atom_site_symmetry_multiplicity
_atom_site_calc_flag
_atom_site_refinement_flags
_atom_site_disorder_assembly
_atom_site_disorder_group
Ti1 Ti 0.97127(15) 0.70719(10) 0.11961(5) 0.0447(5) Uani 1 1 d . . .
P1 P 1.2384(3) 0.67041(18) 0.18945(8) 0.0487(7) Uani 1 1 d . . .
P2 P 1.0111(3) 0.90128(16) 0.06223(8) 0.0533(7) Uani 1 1 d . . .
N1 N 1.1118(7) 0.6767(5) 0.1575(2) 0.049(2) Uani 1 1 d . . .
N2 N 0.9881(7) 0.8093(5) 0.0873(2) 0.057(2) Uani 1 1 d . . .
C1 C 1.3870(8) 0.8055(6) 0.1432(3) 0.044(2) Uani 1 1 d . . .
C2 C 1.4599(10) 0.8775(8) 0.1614(3) 0.058(3) Uani 1 1 d . . .
H2A H 1.5161 0.8676 0.1862 0.069 Uiso 1 1 calc R . .
C3 C 1.4511(10) 0.9608(8) 0.1439(4) 0.068(3) Uani 1 1 d . . .
H3A H 1.5020 1.0075 0.1562 0.082 Uiso 1 1 calc R . .
C4 C 1.3645(10) 0.9763(6) 0.1071(4) 0.061(3) Uani 1 1 d . . .
H4A H 1.3581 1.0336 0.0948 0.074 Uiso 1 1 calc R . .
C5 C 1.2888(9) 0.9076(8) 0.0888(3) 0.049(3) Uani 1 1 d . . .
C6 C 1.3041(8) 0.8223(6) 0.1060(3) 0.046(3) Uani 1 1 d . . .
H6A H 1.2579 0.7750 0.0925 0.055 Uiso 1 1 calc R . .
C7 C 1.3948(8) 0.7113(7) 0.1626(3) 0.061(3) Uani 1 1 d . . .
H7A H 1.4678 0.7096 0.1847 0.074 Uiso 1 1 calc R . .
H7B H 1.4190 0.6704 0.1383 0.074 Uiso 1 1 calc R . .
C8 C 1.2146(11) 0.7376(8) 0.2429(3) 0.069(3) Uani 1 1 d . . .
C9 C 1.1448(10) 0.8254(7) 0.2282(4) 0.087(4) Uani 1 1 d . . .
H9A H 1.1315 0.8631 0.2542 0.131 Uiso 1 1 calc R . .
H9B H 1.0580 0.8120 0.2147 0.131 Uiso 1 1 calc R . .
H9C H 1.2013 0.8559 0.2066 0.131 Uiso 1 1 calc R . .
C10 C 1.1125(10) 0.6878(7) 0.2733(3) 0.084(4) Uani 1 1 d . . .
H10A H 1.0993 0.7210 0.3008 0.127 Uiso 1 1 calc R . .
H10B H 1.1475 0.6293 0.2803 0.127 Uiso 1 1 calc R . .
H10C H 1.0270 0.6820 0.2577 0.127 Uiso 1 1 calc R . .
C11 C 1.3457(10) 0.7561(9) 0.2672(3) 0.108(5) Uani 1 1 d . . .
H11A H 1.3275 0.7913 0.2938 0.162 Uiso 1 1 calc R . .
H11B H 1.4063 0.7884 0.2476 0.162 Uiso 1 1 calc R . .
H11C H 1.3873 0.7004 0.2760 0.162 Uiso 1 1 calc R . .
C12 C 1.2780(12) 0.5492(7) 0.2016(4) 0.069(3) Uani 1 1 d . . .
C13 C 1.1399(11) 0.5017(7) 0.2124(4) 0.086(4) Uani 1 1 d . . .
H13A H 1.1562 0.4394 0.2184 0.129 Uiso 1 1 calc R . .
H13B H 1.0797 0.5074 0.1869 0.129 Uiso 1 1 calc R . .
H13C H 1.0988 0.5291 0.2384 0.129 Uiso 1 1 calc R . .
C14 C 1.3812(11) 0.5361(8) 0.2403(4) 0.113(5) Uani 1 1 d . . .
H14A H 1.3982 0.4732 0.2444 0.170 Uiso 1 1 calc R . .
H14B H 1.3448 0.5609 0.2677 0.170 Uiso 1 1 calc R . .
H14C H 1.4651 0.5659 0.2328 0.170 Uiso 1 1 calc R . .
C15 C 1.3355(11) 0.5086(7) 0.1587(4) 0.097(4) Uani 1 1 d . . .
H15A H 1.3569 0.4467 0.1638 0.145 Uiso 1 1 calc R . .
H15B H 1.4168 0.5402 0.1501 0.145 Uiso 1 1 calc R . .
H15C H 1.2691 0.5132 0.1349 0.145 Uiso 1 1 calc R . .
C16 C 1.1929(8) 0.9223(6) 0.0493(3) 0.054(3) Uani 1 1 d . . .
H16A H 1.2203 0.8833 0.0247 0.065 Uiso 1 1 calc R . .
H16B H 1.2026 0.9837 0.0390 0.065 Uiso 1 1 calc R . .
C17 C 0.9530(12) 0.9979(7) 0.0976(4) 0.076(3) Uani 1 1 d . . .
C18 C 0.7944(11) 0.9980(8) 0.1023(4) 0.114(5) Uani 1 1 d . . .
H18A H 0.7665 1.0483 0.1203 0.171 Uiso 1 1 calc R . .
H18B H 0.7654 0.9435 0.1167 0.171 Uiso 1 1 calc R . .
H18C H 0.7536 1.0023 0.0728 0.171 Uiso 1 1 calc R . .
C19 C 1.0012(15) 1.0883(7) 0.0803(4) 0.140(5) Uani 1 1 d . . .
H19A H 0.9662 1.1349 0.0994 0.209 Uiso 1 1 calc R . .
H19B H 0.9686 1.0971 0.0499 0.209 Uiso 1 1 calc R . .
H19C H 1.0991 1.0901 0.0804 0.209 Uiso 1 1 calc R . .
C20 C 1.0110(12) 0.9803(8) 0.1456(4) 0.106(4) Uani 1 1 d . . .
H20A H 0.9832 1.0277 0.1656 0.158 Uiso 1 1 calc R . .
H20B H 1.1088 0.9781 0.1443 0.158 Uiso 1 1 calc R . .
H20C H 0.9768 0.9242 0.1568 0.158 Uiso 1 1 calc R . .
C21 C 0.9272(11) 0.8972(8) 0.0055(3) 0.072(3) Uani 1 1 d . . .
C22 C 0.7775(12) 0.8655(9) 0.0107(4) 0.131(6) Uani 1 1 d . . .
H22A H 0.7353 0.8626 -0.0186 0.197 Uiso 1 1 calc R . .
H22B H 0.7285 0.9071 0.0294 0.197 Uiso 1 1 calc R . .
H22C H 0.7759 0.8072 0.0245 0.197 Uiso 1 1 calc R . .
C23 C 0.9304(14) 0.9859(8) -0.0207(3) 0.119(5) Uani 1 1 d . . .
H23A H 0.8874 0.9779 -0.0496 0.179 Uiso 1 1 calc R . .
H23B H 1.0234 1.0043 -0.0251 0.179 Uiso 1 1 calc R . .
H23C H 0.8825 1.0311 -0.0039 0.179 Uiso 1 1 calc R . .
C24 C 1.0042(12) 0.8233(7) -0.0225(3) 0.092(4) Uani 1 1 d . . .
H24A H 0.9647 0.8190 -0.0522 0.138 Uiso 1 1 calc R . .
H24B H 0.9962 0.7666 -0.0074 0.138 Uiso 1 1 calc R . .
H24C H 1.0989 0.8391 -0.0251 0.138 Uiso 1 1 calc R . .
C25 C 0.9439(10) 0.6043(6) 0.0684(3) 0.063(3) Uani 1 1 d . . .
H25A H 0.8754 0.6249 0.0471 0.076 Uiso 1 1 calc R . .
H25B H 1.0289 0.5981 0.0518 0.076 Uiso 1 1 calc R . .
C26 C 0.9044(13) 0.5179(8) 0.0843(3) 0.064(3) Uani 1 1 d . . .
C27 C 0.9947(13) 0.4491(9) 0.0952(4) 0.088(4) Uani 1 1 d . . .
H27A H 1.0876 0.4596 0.0916 0.106 Uiso 1 1 calc R . .
C28 C 0.9537(17) 0.3662(9) 0.1112(5) 0.108(5) Uani 1 1 d . . .
H28A H 1.0193 0.3228 0.1172 0.129 Uiso 1 1 calc R . .
C29 C 0.8242(18) 0.3471(9) 0.1180(5) 0.111(5) Uani 1 1 d . . .
H29A H 0.7981 0.2915 0.1293 0.133 Uiso 1 1 calc R . .
C30 C 0.7299(14) 0.4106(10) 0.1081(4) 0.101(4) Uani 1 1 d . . .
H30A H 0.6376 0.3979 0.1118 0.121 Uiso 1 1 calc R . .
C31 C 0.7695(15) 0.4944(8) 0.0925(4) 0.098(4) Uani 1 1 d . . .
H31A H 0.7022 0.5372 0.0873 0.117 Uiso 1 1 calc R . .
C32 C 0.7792(8) 0.7148(7) 0.1531(3) 0.066(3) Uani 1 1 d . . .
H32A H 0.7464 0.7757 0.1492 0.079 Uiso 1 1 calc R . .
H32B H 0.7171 0.6763 0.1365 0.079 Uiso 1 1 calc R . .
C33 C 0.7630(9) 0.6925(7) 0.2017(3) 0.055(3) Uani 1 1 d . . .
C34 C 0.7599(9) 0.6046(7) 0.2174(4) 0.059(3) Uani 1 1 d . . .
H34A H 0.7667 0.5578 0.1967 0.071 Uiso 1 1 calc R . .
C35 C 0.7471(11) 0.5848(8) 0.2632(4) 0.079(3) Uani 1 1 d . . .
H35A H 0.7469 0.5253 0.2726 0.095 Uiso 1 1 calc R . .
C36 C 0.7349(11) 0.6505(9) 0.2943(4) 0.077(3) Uani 1 1 d . . .
H36A H 0.7228 0.6365 0.3247 0.093 Uiso 1 1 calc R . .
C37 C 0.7403(12) 0.7373(8) 0.2807(4) 0.075(3) Uani 1 1 d . . .
H37A H 0.7349 0.7829 0.3021 0.090 Uiso 1 1 calc R . .
C38 C 0.7541(10) 0.7590(7) 0.2346(4) 0.063(3) Uani 1 1 d . . .
H38A H 0.7573 0.8189 0.2260 0.076 Uiso 1 1 calc R . .
C39 C 0.283(2) 0.249(2) 0.0403(12) 0.194(14) Uani 1 1 d . . .
H39A H 0.1981 0.2733 0.0335 0.233 Uiso 1 1 calc R . .
C40 C 0.340(3) 0.2693(11) 0.0797(9) 0.151(7) Uani 1 1 d . . .
H40A H 0.2959 0.3076 0.0998 0.182 Uiso 1 1 calc R . .
C41 C 0.457(3) 0.2355(17) 0.0896(7) 0.145(7) Uani 1 1 d . . .
H41A H 0.4965 0.2488 0.1174 0.174 Uiso 1 1 calc R . .
C42 C 0.521(2) 0.1822(19) 0.0610(14) 0.209(17) Uani 1 1 d . . .
H42A H 0.6083 0.1598 0.0665 0.251 Uiso 1 1 calc R . .
C43 C 0.450(6) 0.163(2) 0.0231(11) 0.29(4) Uani 1 1 d . . .
H43A H 0.4909 0.1201 0.0048 0.343 Uiso 1 1 calc R . .
C44 C 0.343(6) 0.192(4) 0.0085(13) 0.33(4) Uani 1 1 d . . .
H44A H 0.3068 0.1779 -0.0197 0.396 Uiso 1 1 calc R . .

loop_
_atom_site_aniso_label
_atom_site_aniso_U_11
_atom_site_aniso_U_22
_atom_site_aniso_U_33
_atom_site_aniso_U_23
_atom_site_aniso_U_13
_atom_site_aniso_U_12
Ti1 0.0363(10) 0.0535(10) 0.0442(10) 0.0026(9) -0.0042(9) -0.0057(9)
P1 0.0337(16) 0.0644(18) 0.0481(16) 0.0044(14) -0.0026(15) 0.0008(13)
P2 0.052(2) 0.0533(16) 0.0543(16) 0.0068(13) -0.0092(15) -0.0021(15)
N1 0.037(4) 0.061(5) 0.048(5) 0.005(4) -0.010(4) -0.001(4)
N2 0.052(5) 0.066(5) 0.053(4) 0.010(4) -0.011(4) 0.000(4)
C1 0.019(5) 0.059(7) 0.055(7) -0.014(6) 0.012(5) -0.009(5)
C2 0.037(7) 0.090(9) 0.045(6) -0.001(6) -0.007(5) -0.009(7)
C3 0.044(8) 0.082(9) 0.078(8) -0.022(7) -0.007(7) -0.020(7)
C4 0.042(7) 0.057(7) 0.085(9) 0.000(7) 0.014(7) -0.011(6)
C5 0.029(6) 0.072(8) 0.046(6) -0.011(6) 0.006(5) -0.001(6)
C6 0.024(6) 0.059(7) 0.055(7) -0.002(5) 0.001(5) -0.005(5)
C7 0.040(6) 0.073(7) 0.070(7) 0.009(6) -0.008(5) -0.001(6)
C8 0.045(8) 0.112(10) 0.049(7) -0.015(7) -0.003(6) -0.004(7)
C9 0.074(8) 0.095(10) 0.092(9) -0.046(8) 0.018(7) -0.007(8)
C10 0.073(8) 0.125(10) 0.055(7) -0.005(7) 0.030(6) -0.032(8)
C11 0.050(8) 0.215(16) 0.060(8) -0.027(9) -0.008(7) -0.034(8)
C12 0.075(9) 0.076(8) 0.057(7) 0.014(6) 0.003(7) 0.006(7)
C13 0.084(9) 0.071(8) 0.102(10) 0.021(7) 0.016(7) -0.002(7)
C14 0.080(9) 0.126(11) 0.133(12) 0.046(9) -0.039(9) 0.027(8)
C15 0.104(11) 0.071(8) 0.114(11) 0.008(8) 0.024(8) 0.021(8)
C16 0.049(7) 0.061(7) 0.053(7) 0.000(5) -0.009(5) -0.013(5)
C17 0.068(9) 0.068(8) 0.093(9) 0.008(7) 0.026(7) 0.007(6)
C18 0.065(9) 0.133(11) 0.145(13) -0.019(10) 0.009(8) 0.028(8)
C19 0.181(14) 0.059(8) 0.178(13) -0.003(9) 0.042(13) 0.007(11)
C20 0.097(10) 0.140(11) 0.080(8) -0.041(8) -0.012(9) 0.029(9)
C21 0.069(9) 0.090(9) 0.058(7) 0.018(7) -0.022(6) -0.005(7)
C22 0.079(10) 0.168(14) 0.146(13) 0.029(10) -0.070(10) -0.024(10)
C23 0.172(15) 0.111(10) 0.075(9) 0.042(8) -0.025(9) 0.002(10)
C24 0.094(9) 0.124(10) 0.058(7) -0.020(7) -0.016(7) -0.002(9)
C25 0.069(8) 0.064(7) 0.056(7) -0.007(6) 0.002(6) -0.025(6)
C26 0.072(9) 0.070(9) 0.051(7) -0.012(6) -0.007(7) -0.009(8)
C27 0.063(9) 0.093(10) 0.108(10) -0.009(8) -0.007(8) -0.018(9)
C28 0.120(13) 0.075(10) 0.127(12) 0.014(8) -0.036(12) 0.008(10)
C29 0.143(15) 0.075(10) 0.115(11) 0.008(10) 0.010(13) -0.006(11)
C30 0.093(11) 0.080(10) 0.130(12) -0.025(10) 0.022(9) -0.027(9)
C31 0.099(11) 0.062(9) 0.132(11) 0.001(8) -0.030(10) -0.008(8)
C32 0.021(6) 0.104(9) 0.072(7) 0.018(7) -0.003(6) 0.000(6)
C33 0.032(6) 0.067(8) 0.067(8) -0.001(7) 0.001(6) -0.008(6)
C34 0.045(7) 0.064(8) 0.069(8) -0.014(7) -0.001(6) -0.009(6)
C35 0.071(8) 0.081(9) 0.086(10) 0.030(8) 0.008(8) -0.003(8)
C36 0.073(9) 0.097(10) 0.062(8) 0.018(8) 0.004(7) -0.001(8)
C37 0.084(9) 0.074(9) 0.067(8) -0.005(7) 0.017(8) -0.008(7)
C38 0.049(7) 0.058(7) 0.082(9) 0.002(7) -0.001(7) -0.007(6)
C39 0.118(17) 0.29(4) 0.17(2) 0.11(3) -0.07(2) -0.05(2)
C40 0.15(2) 0.139(15) 0.17(2) 0.003(15) -0.009(16) 0.031(15)
C41 0.110(16) 0.153(19) 0.172(19) 0.034(16) -0.055(18) -0.053(13)
C42 0.113(17) 0.16(3) 0.35(5) 0.08(3) 0.14(3) 0.030(16)
C43 0.55(10) 0.16(2) 0.15(3) -0.04(3) 0.18(5) -0.14(4)
C44 0.47(8) 0.43(7) 0.09(2) 0.08(3) -0.05(3) -0.19(5)

loop_
_atom_type_symbol
_atom_type_description
_atom_type_scat_dispersion_real
_atom_type_scat_dispersion_imag
_atom_type_scat_source
C C 0.0033 0.0016 'International Tables Vol C Tables 4.2.6.8 and 6.1.1.4'
H H 0.0000 0.0000 'International Tables Vol C Tables 4.2.6.8 and 6.1.1.4'
N N 0.0061 0.0033 'International Tables Vol C Tables 4.2.6.8 and 6.1.1.4'
P P 0.1023 0.0942 'International Tables Vol C Tables 4.2.6.8 and 6.1.1.4'
Ti Ti 0.2776 0.4457 'International Tables Vol C Tables 4.2.6.8 and 6.1.1.4'

loop_
_geom_angle_atom_site_label_1
_geom_angle_atom_site_label_2
_geom_angle_atom_site_label_3
_geom_angle
_geom_angle_site_symmetry_1
_geom_angle_site_symmetry_3
_geom_angle_publ_flag
N2 Ti1 N1 117.7(3) . . ?
N2 Ti1 C32 106.3(4) . . ?
N1 Ti1 C32 113.2(3) . . ?
N2 Ti1 C25 103.8(3) . . ?
N1 Ti1 C25 110.1(4) . . ?
C32 Ti1 C25 104.6(4) . . ?
N1 P1 C7 112.5(4) . . ?
N1 P1 C8 112.1(5) . . ?
C7 P1 C8 106.8(5) . . ?
N1 P1 C12 109.7(5) . . ?
C7 P1 C12 103.3(5) . . ?
C8 P1 C12 112.1(5) . . ?
N2 P2 C16 112.5(4) . . ?
N2 P2 C21 109.2(4) . . ?
C16 P2 C21 104.2(4) . . ?
N2 P2 C17 111.5(4) . . ?
C16 P2 C17 106.1(5) . . ?
C21 P2 C17 113.1(5) . . ?
P1 N1 Ti1 168.9(5) . . ?
P2 N2 Ti1 175.2(5) . . ?
C6 C1 C2 117.6(9) . . ?
C6 C1 C7 119.6(8) . . ?
C2 C1 C7 122.7(9) . . ?
C3 C2 C1 121.9(10) . . ?
C2 C3 C4 119.2(10) . . ?
C5 C4 C3 120.7(10) . . ?
C4 C5 C6 118.9(9) . . ?
C4 C5 C16 122.0(10) . . ?
C6 C5 C16 119.1(9) . . ?
C5 C6 C1 121.5(9) . . ?
C1 C7 P1 115.5(6) . . ?
C11 C8 C10 111.5(9) . . ?
C11 C8 C9 111.0(10) . . ?
C10 C8 C9 106.6(9) . . ?
C11 C8 P1 113.2(7) . . ?
C10 C8 P1 108.3(7) . . ?
C9 C8 P1 105.8(7) . . ?
C15 C12 C14 109.0(10) . . ?
C15 C12 C13 108.1(9) . . ?
C14 C12 C13 111.2(9) . . ?
C15 C12 P1 107.5(7) . . ?
C14 C12 P1 113.6(8) . . ?
C13 C12 P1 107.2(7) . . ?
C5 C16 P2 114.5(6) . . ?
C19 C17 C20 110.2(11) . . ?
C19 C17 C18 109.8(10) . . ?
C20 C17 C18 106.5(9) . . ?
C19 C17 P2 113.7(8) . . ?
C20 C17 P2 105.6(7) . . ?
C18 C17 P2 110.7(8) . . ?
C23 C21 C22 109.4(9) . . ?
C23 C21 C24 109.2(9) . . ?
C22 C21 C24 107.0(9) . . ?
C23 C21 P2 114.6(8) . . ?
C22 C21 P2 109.8(7) . . ?
C24 C21 P2 106.5(7) . . ?
C26 C25 Ti1 116.2(7) . . ?
C31 C26 C27 112.3(11) . . ?
C31 C26 C25 122.9(12) . . ?
C27 C26 C25 124.7(12) . . ?
C28 C27 C26 123.5(12) . . ?
C29 C28 C27 121.7(15) . . ?
C28 C29 C30 118.2(15) . . ?
C29 C30 C31 120.7(13) . . ?
C30 C31 C26 123.4(12) . . ?
C33 C32 Ti1 122.2(6) . . ?
C38 C33 C34 116.0(9) . . ?
C38 C33 C32 121.5(10) . . ?
C34 C33 C32 122.4(10) . . ?
C35 C34 C33 121.7(10) . . ?
C36 C35 C34 121.1(11) . . ?
C35 C36 C37 119.2(11) . . ?
C36 C37 C38 120.7(11) . . ?
C33 C38 C37 121.2(10) . . ?
C40 C39 C44 124(3) . . ?
C41 C40 C39 119(2) . . ?
C40 C41 C42 121(2) . . ?
C41 C42 C43 114(3) . . ?
C44 C43 C42 132(5) . . ?
C43 C44 C39 110(4) . . ?

loop_
_geom_bond_atom_site_label_1
_geom_bond_atom_site_label_2
_geom_bond_distance
_geom_bond_site_symmetry_2
_geom_bond_publ_flag
Ti1 N2 1.805(7) . ?
Ti1 N1 1.831(7) . ?
Ti1 C32 2.129(8) . ?
Ti1 C25 2.172(8) . ?
P1 N1 1.562(7) . ?
P1 C7 1.830(9) . ?
P1 C8 1.883(10) . ?
P1 C12 1.883(10) . ?
P2 N2 1.576(7) . ?
P2 C16 1.849(8) . ?
P2 C21 1.866(9) . ?
P2 C17 1.869(11) . ?
C1 C6 1.388(11) . ?
C1 C2 1.397(11) . ?
C1 C7 1.519(12) . ?
C2 C3 1.349(12) . ?
C3 C4 1.399(12) . ?
C4 C5 1.376(12) . ?
C5 C6 1.379(12) . ?
C5 C16 1.512(11) . ?
C8 C11 1.498(12) . ?
C8 C10 1.535(13) . ?
C8 C9 1.541(13) . ?
C12 C15 1.514(13) . ?
C12 C14 1.538(13) . ?
C12 C13 1.561(13) . ?
C17 C19 1.517(13) . ?
C17 C20 1.550(13) . ?
C17 C18 1.561(13) . ?
C21 C23 1.535(13) . ?
C21 C22 1.549(14) . ?
C21 C24 1.571(13) . ?
C25 C26 1.427(13) . ?
C26 C31 1.388(15) . ?
C26 C27 1.392(13) . ?
C27 C28 1.384(14) . ?
C28 C29 1.316(15) . ?
C29 C30 1.356(15) . ?
C30 C31 1.388(14) . ?
C32 C33 1.483(11) . ?
C33 C38 1.391(12) . ?
C33 C34 1.390(12) . ?
C34 C35 1.392(12) . ?
C35 C36 1.349(14) . ?
C36 C37 1.356(13) . ?
C37 C38 1.405(12) . ?
C39 C40 1.33(2) . ?
C39 C44 1.40(6) . ?
C40 C41 1.28(2) . ?
C41 C42 1.32(2) . ?
C42 C43 1.35(4) . ?
C43 C44 1.21(8) . ?

loop_
_cod_related_entry_id
_cod_related_entry_database
_cod_related_entry_code
1 ChemSpider 30652762
